data_7007026
loop_
_publ_author_name
'Kitadai, Kunihiko'
'Takahashi, Masashi'
'Takeda, Masuo'
'Bhargava, Suresh K.'
'Priv\'er, Steven H'
'Bennett, Martin A.'

_publ_section_title
;
 Synthesis, structures and reactions of cyclometallated gold complexes
 containing (2-diphenylarsino-n-methyl)phenyl (n = 5, 6).
;
_journal_issue 21
_journal_name_full 'Dalton transactions (Cambridge, England : 2003)'
_journal_page_first 2560
_journal_page_last 2571
_journal_paper_doi 10.1039/b516538e
_journal_year 2006
_chemical_formula_sum 'C38 H32 As2 Au2 Cl2'
_chemical_formula_weight 1103.31
_chemical_name_systematic
;
?
;
_space_group_IT_number 56
_symmetry_cell_setting orthorhombic
_symmetry_space_group_name_Hall '-P 2ab 2ac'
_symmetry_space_group_name_H-M 'P c c n'
_atom_sites_solution_hydrogens geom
_atom_sites_solution_primary direct
_atom_sites_solution_secondary difmap
_audit_creation_method SHELXL-97
_cell_angle_alpha 90.00
_cell_angle_beta 90.00
_cell_angle_gamma 90.00
_cell_formula_units_Z 4
_cell_length_a 17.4586(14)
_cell_length_b 12.1644(10)
_cell_length_c 16.7311(14)
_cell_measurement_temperature 293(2)
_cell_volume 3553.2(5)
_computing_cell_refinement 'Bruker SMART'
_computing_data_collection 'Bruker SMART'
_computing_data_reduction 'Bruker SAINT'
_computing_molecular_graphics 'Bruker SHELXTL'
_computing_publication_material 'Bruker SHELXTL'
_computing_structure_refinement 'SHELXL-97 (Sheldrick, 1997)'
_computing_structure_solution 'SHELXS-97 (Sheldrick, 1990)'
_diffrn_ambient_temperature 293(2)
_diffrn_measured_fraction_theta_full 0.997
_diffrn_measured_fraction_theta_max 0.997
_diffrn_measurement_device_type 'CCD area detector'
_diffrn_measurement_method 'phi and omega scans'
_diffrn_radiation_monochromator graphite
_diffrn_radiation_source 'fine-focus sealed tube'
_diffrn_radiation_type MoK\a
_diffrn_radiation_wavelength 0.71073
_diffrn_reflns_av_R_equivalents 0.0327
_diffrn_reflns_av_sigmaI/netI 0.0261
_diffrn_reflns_limit_h_max 19
_diffrn_reflns_limit_h_min -23
_diffrn_reflns_limit_k_max 16
_diffrn_reflns_limit_k_min -15
_diffrn_reflns_limit_l_max 22
_diffrn_reflns_limit_l_min -22
_diffrn_reflns_number 25230
_diffrn_reflns_theta_full 28.37
_diffrn_reflns_theta_max 28.37
_diffrn_reflns_theta_min 2.04
_exptl_absorpt_coefficient_mu 10.273
_exptl_absorpt_correction_type empirical
_exptl_absorpt_process_details 'SADABS Sheldrick 1996'
_exptl_crystal_colour yellow
_exptl_crystal_density_diffrn 2.062
_exptl_crystal_density_meas 0
_exptl_crystal_density_method 'not measured'
_exptl_crystal_description block
_exptl_crystal_F_000 2072
_exptl_crystal_size_max 0.35
_exptl_crystal_size_mid 0.16
_exptl_crystal_size_min 0.11
_refine_diff_density_max 2.114
_refine_diff_density_min -0.681
_refine_diff_density_rms 0.123
_refine_ls_extinction_method none
_refine_ls_goodness_of_fit_ref 1.028
_refine_ls_hydrogen_treatment constr
_refine_ls_matrix_type full
_refine_ls_number_parameters 200
_refine_ls_number_reflns 4443
_refine_ls_number_restraints 0
_refine_ls_restrained_S_all 1.028
_refine_ls_R_factor_all 0.0309
_refine_ls_R_factor_gt 0.0237
_refine_ls_shift/su_max 0.002
_refine_ls_shift/su_mean 0.000
_refine_ls_structure_factor_coef Fsqd
_refine_ls_weighting_details 'calc w=1/[\s^2^(Fo^2^)+(0.0350P)^2^+1.1606P] where P=(Fo^2^+2Fc^2^)/3'
_refine_ls_weighting_scheme calc
_refine_ls_wR_factor_gt 0.0564
_refine_ls_wR_factor_ref 0.0603
_reflns_number_gt 3778
_reflns_number_total 4443
_reflns_threshold_expression >2sigma(I)
_cod_data_source_file b516538e.txt
_cod_data_source_block compound2a
_cod_depositor_comments
;
The following automatic conversions were performed:
'_symmetry_cell_setting' value 'Orthorhombic' changed to 'orthorhombic'
according to '/home/saulius/struct/CIF-dictionaries/cif_core.dic'
dictionary named 'cif_core.dic' version 2.4.1 from 2010-06-29.

Automatic conversion script
Id: cif_fix_enum 1527 2010-12-29 10:47:43Z saulius 
;
_cod_original_sg_symbol_H-M Pccn
_cod_database_code 7007026

loop_
_symmetry_equiv_pos_as_xyz
'x, y, z'
'-x+1/2, -y+1/2, z'
'-x, y+1/2, -z+1/2'
'x+1/2, -y, -z+1/2'
'-x, -y, -z'
'x-1/2, y-1/2, -z'
'x, -y-1/2, z-1/2'
'-x-1/2, y, z-1/2'

loop_
_atom_site_label
_atom_site_type_symbol
_atom_site_fract_x
_atom_site_fract_y
_atom_site_fract_z
_atom_site_U_iso_or_equiv
_atom_site_adp_type
_atom_site_occupancy
_atom_site_symmetry_multiplicity
_atom_site_calc_flag
_atom_site_refinement_flags
_atom_site_disorder_assembly
_atom_site_disorder_group
As2 As 0.270421(19) 0.55613(3) 0.155375(17) 0.03190(8) Uani 1 1 d . . .
Au1 Au 0.321610(6) 0.728901(10) 0.100444(7) 0.02987(5) Uani 1 1 d . . .
C1 C 0.19632(17) 0.5260(3) 0.07378(18) 0.0344(6) Uani 1 1 d . . .
C2 C 0.18213(18) 0.4245(3) 0.0400(2) 0.0429(8) Uani 1 1 d . . .
C3 C 0.1306(2) 0.4153(3) -0.0228(2) 0.0461(8) Uani 1 1 d . . .
C4 C 0.09270(18) 0.5071(3) -0.05161(19) 0.0410(7) Uani 1 1 d . . .
C5 C 0.10699(18) 0.6092(3) -0.01610(18) 0.0380(7) Uani 1 1 d . . .
C6 C 0.15824(18) 0.6208(3) 0.04636(17) 0.0332(6) Uani 1 1 d . . .
C7 C 0.0364(2) 0.4970(4) -0.1199(2) 0.0564(10) Uani 1 1 d . . .
C8 C 0.33336(19) 0.4272(3) 0.1685(2) 0.0397(7) Uani 1 1 d . . .
C9 C 0.3316(3) 0.3676(4) 0.2379(3) 0.0650(12) Uani 1 1 d . . .
C10 C 0.3807(4) 0.2788(4) 0.2482(4) 0.093(2) Uani 1 1 d . . .
C11 C 0.4306(3) 0.2520(4) 0.1891(5) 0.0909(19) Uani 1 1 d . . .
C12 C 0.4314(3) 0.3092(5) 0.1184(4) 0.0822(16) Uani 1 1 d . . .
C13 C 0.3833(2) 0.3986(4) 0.1084(3) 0.0616(11) Uani 1 1 d . . .
C14 C 0.21103(18) 0.5647(3) 0.25217(18) 0.0359(7) Uani 1 1 d . . .
C15 C 0.2425(2) 0.6076(4) 0.3207(3) 0.0648(12) Uani 1 1 d . . .
C16 C 0.1991(3) 0.6126(6) 0.3897(2) 0.0815(18) Uani 1 1 d . . .
C17 C 0.1263(3) 0.5750(5) 0.3915(2) 0.0702(14) Uani 1 1 d . . .
C18 C 0.0945(3) 0.5319(4) 0.3235(3) 0.0731(13) Uani 1 1 d . . .
C19 C 0.1368(2) 0.5271(4) 0.2532(2) 0.0565(10) Uani 1 1 d . . .
Cl1 Cl 0.45272(5) 0.68194(9) 0.10181(6) 0.0531(2) Uani 1 1 d . . .
H2 H 0.2070 0.3623 0.0593 0.051 Uiso 1 1 calc R . .
H3 H 0.1215 0.3469 -0.0457 0.055 Uiso 1 1 calc R . .
H5 H 0.0813 0.6709 -0.0350 0.046 Uiso 1 1 calc R . .
H7A H 0.0593 0.5251 -0.1679 0.085 Uiso 1 1 calc R . .
H7B H -0.0089 0.5384 -0.1077 0.085 Uiso 1 1 calc R . .
H7C H 0.0232 0.4211 -0.1273 0.085 Uiso 1 1 calc R . .
H9 H 0.2974 0.3866 0.2783 0.078 Uiso 1 1 calc R . .
H10 H 0.3795 0.2381 0.2952 0.112 Uiso 1 1 calc R . .
H11 H 0.4646 0.1941 0.1966 0.109 Uiso 1 1 calc R . .
H12 H 0.4642 0.2880 0.0774 0.099 Uiso 1 1 calc R . .
H13 H 0.3848 0.4392 0.0613 0.074 Uiso 1 1 calc R . .
H15 H 0.2927 0.6332 0.3206 0.078 Uiso 1 1 calc R . .
H16 H 0.2204 0.6425 0.4358 0.098 Uiso 1 1 calc R . .
H17 H 0.0980 0.5783 0.4386 0.084 Uiso 1 1 calc R . .
H18 H 0.0444 0.5058 0.3244 0.088 Uiso 1 1 calc R . .
H19 H 0.1150 0.4986 0.2070 0.068 Uiso 1 1 calc R . .

loop_
_atom_site_aniso_label
_atom_site_aniso_U_11
_atom_site_aniso_U_22
_atom_site_aniso_U_33
_atom_site_aniso_U_23
_atom_site_aniso_U_13
_atom_site_aniso_U_12
As2 0.03338(16) 0.02927(16) 0.03304(16) 0.00123(12) -0.00262(11) 0.00291(12)
Au1 0.02774(8) 0.02974(9) 0.03213(8) 0.00078(4) -0.00098(4) 0.00300(4)
C1 0.0313(15) 0.0399(18) 0.0320(14) -0.0007(13) -0.0020(12) 0.0010(13)
C2 0.047(2) 0.036(2) 0.0456(19) -0.0028(15) -0.0036(14) 0.0018(14)
C3 0.054(2) 0.0373(19) 0.0466(18) -0.0102(15) -0.0053(16) -0.0048(16)
C4 0.0365(17) 0.048(2) 0.0385(16) -0.0062(15) -0.0030(13) -0.0017(14)
C5 0.0342(16) 0.0392(18) 0.0407(16) -0.0007(14) -0.0041(13) 0.0046(13)
C6 0.0318(14) 0.0339(17) 0.0338(14) -0.0038(13) 0.0021(12) -0.0007(12)
C7 0.052(2) 0.065(3) 0.052(2) -0.0127(19) -0.0142(17) 0.000(2)
C8 0.0356(17) 0.0285(17) 0.0548(19) -0.0018(15) -0.0095(14) 0.0050(13)
C9 0.091(3) 0.046(3) 0.058(2) 0.002(2) -0.008(2) 0.023(2)
C10 0.136(5) 0.049(3) 0.095(4) 0.000(3) -0.033(4) 0.041(3)
C11 0.078(4) 0.048(3) 0.146(6) -0.022(3) -0.037(4) 0.030(3)
C12 0.053(3) 0.051(3) 0.142(5) -0.023(3) 0.016(3) 0.013(2)
C13 0.054(2) 0.049(3) 0.083(3) -0.004(2) 0.015(2) 0.007(2)
C14 0.0370(16) 0.0372(17) 0.0334(15) 0.0030(13) -0.0006(12) 0.0062(13)
C15 0.045(2) 0.107(4) 0.043(2) -0.013(2) -0.0088(16) 0.000(2)
C16 0.067(3) 0.139(6) 0.038(2) -0.022(3) -0.007(2) 0.010(4)
C17 0.077(3) 0.094(4) 0.039(2) 0.008(2) 0.0150(19) 0.017(3)
C18 0.064(3) 0.090(4) 0.065(3) -0.007(3) 0.022(2) -0.018(3)
C19 0.053(2) 0.067(3) 0.050(2) -0.0131(19) 0.0087(17) -0.0166(19)
Cl1 0.0314(4) 0.0512(6) 0.0766(6) 0.0092(4) -0.0045(4) 0.0077(4)

loop_
_atom_type_symbol
_atom_type_description
_atom_type_scat_dispersion_real
_atom_type_scat_dispersion_imag
_atom_type_scat_source
C C 0.0033 0.0016 'International Tables Vol C Tables 4.2.6.8 and 6.1.1.4'
H H 0.0000 0.0000 'International Tables Vol C Tables 4.2.6.8 and 6.1.1.4'
Cl Cl 0.1484 0.1585 'International Tables Vol C Tables 4.2.6.8 and 6.1.1.4'
As As 0.0499 2.0058 'International Tables Vol C Tables 4.2.6.8 and 6.1.1.4'
Au Au -2.0133 8.8022 'International Tables Vol C Tables 4.2.6.8 and 6.1.1.4'

loop_
_geom_angle_atom_site_label_1
_geom_angle_atom_site_label_2
_geom_angle_atom_site_label_3
_geom_angle
_geom_angle_site_symmetry_1
_geom_angle_site_symmetry_3
_geom_angle_publ_flag
As2 Au1 Au1 79.401(10) . 2_565 ?
C1 As2 Au1 98.18(10) . . ?
C1 As2 C8 108.10(14) . . ?
C1 As2 C14 104.24(13) . . ?
C1 C2 C3 119.8(3) . . ?
C1 C6 Au1 120.0(2) . 2_565 ?
C2 C1 As2 125.7(3) . . ?
C2 C1 C6 121.0(3) . . ?
C3 C4 C5 118.8(3) . . ?
C3 C4 C7 120.6(3) . . ?
C4 C3 C2 120.6(3) . . ?
C5 C4 C7 120.6(3) . . ?
C5 C6 Au1 122.1(2) . 2_565 ?
C5 C6 C1 117.9(3) . . ?
C6 Au1 As2 168.21(8) 2_565 . ?
C6 Au1 Au1 89.36(9) 2_565 2_565 ?
C6 Au1 Cl1 93.05(9) 2_565 . ?
C6 C1 As2 113.2(2) . . ?
C6 C5 C4 121.8(3) . . ?
C8 As2 Au1 122.02(11) . . ?
C8 C9 C10 120.2(5) . . ?
C8 C13 C12 119.6(5) . . ?
C9 C8 As2 121.0(3) . . ?
C9 C8 C13 120.0(4) . . ?
C10 C11 C12 120.8(4) . . ?
C11 C10 C9 119.5(5) . . ?
C11 C12 C13 119.8(5) . . ?
C13 C8 As2 118.9(3) . . ?
C14 As2 Au1 117.59(10) . . ?
C14 As2 C8 104.78(14) . . ?
C14 C15 C16 119.6(4) . . ?
C14 C19 C18 119.9(4) . . ?
C15 C14 As2 120.4(3) . . ?
C16 C17 C18 119.5(4) . . ?
C17 C16 C15 121.3(4) . . ?
C17 C18 C19 120.1(4) . . ?
C19 C14 As2 120.0(2) . . ?
C19 C14 C15 119.5(3) . . ?
Cl1 Au1 As2 98.16(3) . . ?
Cl1 Au1 Au1 177.52(3) . 2_565 ?

loop_
_geom_bond_atom_site_label_1
_geom_bond_atom_site_label_2
_geom_bond_distance
_geom_bond_site_symmetry_2
_geom_bond_publ_flag
As2 C1 1.916(3) . ?
As2 C8 1.927(3) . ?
As2 C14 1.926(3) . ?
Au1 As2 2.4618(4) . ?
Au1 Au1 2.5526(3) 2_565 ?
Au1 C6 2.070(3) 2_565 ?
Au1 Cl1 2.3592(9) . ?
C1 C6 1.408(5) . ?
C2 C1 1.381(5) . ?
C2 C3 1.387(5) . ?
C3 C4 1.385(5) . ?
C4 C7 1.511(5) . ?
C5 C4 1.399(5) . ?
C6 Au1 2.070(3) 2_565 ?
C6 C5 1.383(4) . ?
C8 C9 1.369(6) . ?
C8 C13 1.376(5) . ?
C9 C10 1.390(6) . ?
C11 C10 1.357(9) . ?
C12 C11 1.372(9) . ?
C13 C12 1.384(7) . ?
C14 C15 1.374(5) . ?
C14 C19 1.374(5) . ?
C15 C16 1.383(6) . ?
C17 C16 1.351(7) . ?
C17 C18 1.370(7) . ?
C19 C18 1.390(6) . ?
